data_7007221
loop_
_publ_author_name
'Izod, Keith'
'Liddle, Stephen T.'
'Clegg, William'
'Harrington, Ross W.'

_publ_section_title
;
 Amino-functionalised diarylphosphide complexes of the alkali metals
 and lanthanum.
;
_journal_issue 28
_journal_name_full 'Dalton transactions (Cambridge, England : 2003)'
_journal_page_first 3431
_journal_page_last 3437
_journal_paper_doi 10.1039/B601938B
_journal_year 2006
_chemical_formula_moiety 'C52 H78 I La N2 O P2'
_chemical_formula_sum 'C52 H78 I La N2 O P2'
_chemical_formula_weight 1074.91
_chemical_name_systematic
;
?
;
_space_group_IT_number 2
_symmetry_cell_setting triclinic
_symmetry_space_group_name_Hall '-P 1'
_symmetry_space_group_name_H-M 'P -1'
_atom_sites_solution_hydrogens geom
_atom_sites_solution_primary heavy
_atom_sites_solution_secondary difmap
_audit_creation_method SHELXL-97
_cell_angle_alpha 74.358(1)
_cell_angle_beta 86.267(1)
_cell_angle_gamma 65.602(1)
_cell_formula_units_Z 2
_cell_length_a 11.8858(5)
_cell_length_b 13.2783(6)
_cell_length_c 18.7371(9)
_cell_measurement_reflns_used 18319
_cell_measurement_temperature 120(2)
_cell_measurement_theta_max 29.50
_cell_measurement_theta_min 2.70
_cell_volume 2589.7(2)
_computing_cell_refinement 'Bruker SAINT'
_computing_data_collection 'Bruker SMART'
_computing_data_reduction 'Bruker SAINT'
_computing_molecular_graphics 'Bruker SHELXTL'
_computing_publication_material 'Bruker SHELXTL and local programs'
_computing_structure_refinement 'Bruker SHELXTL'
_computing_structure_solution 'Bruker SHELXTL'
_diffrn_ambient_temperature 120(2)
_diffrn_measured_fraction_theta_full 0.993
_diffrn_measured_fraction_theta_max 0.890
_diffrn_measurement_device_type 'Bruker SMART 1K CCD diffractometer'
_diffrn_measurement_method 'thin-slice \w scans'
_diffrn_radiation_monochromator 'silicon 111'
_diffrn_radiation_source 'Daresbury SRS station 9.8'
_diffrn_radiation_type synchrotron
_diffrn_radiation_wavelength 0.6985
_diffrn_reflns_av_R_equivalents 0.0261
_diffrn_reflns_av_sigmaI/netI 0.0358
_diffrn_reflns_limit_h_max 16
_diffrn_reflns_limit_h_min -16
_diffrn_reflns_limit_k_max 18
_diffrn_reflns_limit_k_min -18
_diffrn_reflns_limit_l_max 26
_diffrn_reflns_limit_l_min -26
_diffrn_reflns_number 26741
_diffrn_reflns_theta_full 26.00
_diffrn_reflns_theta_max 29.91
_diffrn_reflns_theta_min 1.72
_diffrn_standards_decay_% 30
_diffrn_standards_number 0
_exptl_absorpt_coefficient_mu 1.519
_exptl_absorpt_correction_T_max 0.942
_exptl_absorpt_correction_T_min 0.928
_exptl_absorpt_correction_type multi-scan
_exptl_crystal_colour orange
_exptl_crystal_density_diffrn 1.378
_exptl_crystal_density_method 'not measured'
_exptl_crystal_description block
_exptl_crystal_F_000 1104
_exptl_crystal_size_max 0.05
_exptl_crystal_size_mid 0.04
_exptl_crystal_size_min 0.04
_refine_diff_density_max 1.466
_refine_diff_density_min -1.252
_refine_diff_density_rms 0.105
_refine_ls_extinction_method none
_refine_ls_goodness_of_fit_ref 1.034
_refine_ls_hydrogen_treatment constr
_refine_ls_matrix_type full
_refine_ls_number_parameters 558
_refine_ls_number_reflns 14046
_refine_ls_number_restraints 0
_refine_ls_restrained_S_all 1.034
_refine_ls_R_factor_all 0.0360
_refine_ls_R_factor_gt 0.0310
_refine_ls_shift/su_max 0.018
_refine_ls_shift/su_mean 0.000
_refine_ls_structure_factor_coef Fsqd
_refine_ls_weighting_details 'calc w=1/[\s^2^(Fo^2^)+(0.0363P)^2^+2.9476P] where P=(Fo^2^+2Fc^2^)/3'
_refine_ls_weighting_scheme calc
_refine_ls_wR_factor_gt 0.0788
_refine_ls_wR_factor_ref 0.0815
_reflns_number_gt 12578
_reflns_number_total 14046
_reflns_threshold_expression I>2\s(I)
_cod_data_source_file B601938B.txt
_cod_data_source_block 11(THF)
_cod_database_code 7007221

loop_
_symmetry_equiv_pos_as_xyz
'x, y, z'
'-x, -y, -z'

loop_
_atom_site_label
_atom_site_type_symbol
_atom_site_fract_x
_atom_site_fract_y
_atom_site_fract_z
_atom_site_U_iso_or_equiv
_atom_site_adp_type
_atom_site_occupancy
_atom_site_symmetry_multiplicity
_atom_site_calc_flag
_atom_site_refinement_flags
_atom_site_disorder_assembly
_atom_site_disorder_group
La La 0.911116(11) 0.870212(10) 0.849576(6) 0.01560(4) Uani 1 1 d . . .
I I 0.99152(7) 0.73965(6) 1.02212(4) 0.0234(2) Uani 0.804(11) 1 d P A 1
I' I 0.9785(8) 0.7341(5) 1.0149(4) 0.0614(10) Uani 0.196(11) 1 d P A 2
P1 P 0.67326(5) 0.87269(5) 0.83191(4) 0.02062(11) Uani 1 1 d . A .
N1 N 0.75289(18) 1.03491(17) 0.90324(10) 0.0194(4) Uani 1 1 d . A .
C1 C 0.6273(2) 0.76231(19) 0.81780(13) 0.0186(4) Uani 1 1 d . . .
C2 C 0.6138(2) 0.75258(19) 0.74563(13) 0.0199(4) Uani 1 1 d . A .
C3 C 0.6061(2) 0.6543(2) 0.73778(13) 0.0225(4) Uani 1 1 d . . .
H3 H 0.5964 0.6486 0.6893 0.027 Uiso 1 1 calc R A .
C4 C 0.6119(2) 0.5642(2) 0.79834(14) 0.0227(4) Uani 1 1 d . A .
C5 C 0.6173(2) 0.5779(2) 0.86857(14) 0.0233(4) Uani 1 1 d . . .
H5 H 0.6178 0.5185 0.9105 0.028 Uiso 1 1 calc R A .
C6 C 0.6221(2) 0.6757(2) 0.87990(13) 0.0212(4) Uani 1 1 d . A .
C7 C 0.6012(2) 0.8490(2) 0.67596(13) 0.0220(4) Uani 1 1 d . . .
H7 H 0.6393 0.8973 0.6882 0.026 Uiso 1 1 calc R A .
C8 C 0.6663(3) 0.8067(2) 0.60998(15) 0.0329(6) Uani 1 1 d . A .
H8A H 0.6214 0.7708 0.5912 0.049 Uiso 1 1 calc R . .
H8B H 0.7511 0.7503 0.6258 0.049 Uiso 1 1 calc R . .
H8C H 0.6681 0.8717 0.5706 0.049 Uiso 1 1 calc R . .
C9 C 0.4644(3) 0.9251(3) 0.65424(17) 0.0360(6) Uani 1 1 d . A .
H9A H 0.4249 0.8797 0.6418 0.054 Uiso 1 1 calc R . .
H9B H 0.4568 0.9891 0.6111 0.054 Uiso 1 1 calc R . .
H9C H 0.4238 0.9550 0.6959 0.054 Uiso 1 1 calc R . .
C10 C 0.6176(3) 0.4523(2) 0.78827(15) 0.0278(5) Uani 1 1 d . . .
H10 H 0.6155 0.4027 0.8386 0.033 Uiso 1 1 calc R A .
C11 C 0.5076(3) 0.4698(3) 0.7416(2) 0.0414(7) Uani 1 1 d . A .
H11A H 0.4308 0.5080 0.7646 0.062 Uiso 1 1 calc R . .
H11B H 0.5137 0.3952 0.7386 0.062 Uiso 1 1 calc R . .
H11C H 0.5076 0.5176 0.6916 0.062 Uiso 1 1 calc R . .
C12 C 0.7390(3) 0.3891(2) 0.75567(18) 0.0366(6) Uani 1 1 d . A .
H12A H 0.7470 0.4383 0.7080 0.055 Uiso 1 1 calc R . .
H12B H 0.7398 0.3185 0.7481 0.055 Uiso 1 1 calc R . .
H12C H 0.8083 0.3696 0.7899 0.055 Uiso 1 1 calc R . .
C13 C 0.6209(2) 0.6850(2) 0.95996(13) 0.0253(5) Uani 1 1 d . . .
H13 H 0.5979 0.7672 0.9579 0.030 Uiso 1 1 calc R A .
C14 C 0.5250(3) 0.6478(3) 1.00557(15) 0.0332(6) Uani 1 1 d . A .
H14A H 0.4449 0.6871 0.9776 0.050 Uiso 1 1 calc R . .
H14B H 0.5166 0.6679 1.0528 0.050 Uiso 1 1 calc R . .
H14C H 0.5526 0.5646 1.0152 0.050 Uiso 1 1 calc R . .
C15 C 0.7473(3) 0.6141(3) 1.00041(15) 0.0340(6) Uani 1 1 d . A .
H15A H 0.7748 0.5338 0.9999 0.051 Uiso 1 1 calc R . .
H15B H 0.7419 0.6192 1.0518 0.051 Uiso 1 1 calc R . .
H15C H 0.8069 0.6437 0.9755 0.051 Uiso 1 1 calc R . .
C16 C 0.5345(2) 0.99453(19) 0.83777(12) 0.0187(4) Uani 1 1 d . . .
C17 C 0.4164(2) 0.9936(2) 0.83587(14) 0.0229(4) Uani 1 1 d . A .
H17 H 0.4103 0.9262 0.8318 0.027 Uiso 1 1 calc R . .
C18 C 0.3097(2) 1.0874(2) 0.83981(14) 0.0261(5) Uani 1 1 d . . .
H18 H 0.2317 1.0841 0.8375 0.031 Uiso 1 1 calc R A .
C19 C 0.3151(2) 1.1862(2) 0.84709(14) 0.0261(5) Uani 1 1 d . A .
H20 H 0.2416 1.2505 0.8506 0.031 Uiso 1 1 calc R . .
C20 C 0.4302(2) 1.1898(2) 0.84922(13) 0.0231(4) Uani 1 1 d . . .
H29 H 0.4346 1.2573 0.8544 0.028 Uiso 1 1 calc R A .
C21 C 0.5392(2) 1.09657(19) 0.84396(12) 0.0183(4) Uani 1 1 d . A .
C22 C 0.6580(2) 1.11197(19) 0.84178(12) 0.0187(4) Uani 1 1 d . . .
H22A H 0.6958 1.1009 0.7943 0.022 Uiso 1 1 calc R A .
H22B H 0.6374 1.1923 0.8415 0.022 Uiso 1 1 calc R . .
C23 C 0.6945(2) 1.0165(2) 0.97487(13) 0.0267(5) Uani 1 1 d . . .
H23A H 0.6425 1.0909 0.9841 0.040 Uiso 1 1 calc R A .
H23B H 0.7589 0.9714 1.0149 0.040 Uiso 1 1 calc R . .
H23C H 0.6435 0.9750 0.9732 0.040 Uiso 1 1 calc R . .
C24 C 0.8380(2) 1.0884(2) 0.90830(14) 0.0277(5) Uani 1 1 d . . .
H24A H 0.8769 1.1007 0.8609 0.042 Uiso 1 1 calc R A .
H24B H 0.9021 1.0377 0.9477 0.042 Uiso 1 1 calc R . .
H24C H 0.7917 1.1622 0.9196 0.042 Uiso 1 1 calc R . .
P2 P 0.93599(6) 1.02904(5) 0.71660(3) 0.02048(11) Uani 1 1 d . A .
N2 N 1.16474(18) 0.81444(17) 0.84657(10) 0.0190(4) Uani 1 1 d . A .
C25 C 0.8664(2) 1.16240(18) 0.64183(12) 0.0179(4) Uani 1 1 d . . .
C26 C 0.7449(2) 1.20501(19) 0.61090(12) 0.0186(4) Uani 1 1 d . A .
C27 C 0.6941(2) 1.31404(19) 0.56082(12) 0.0195(4) Uani 1 1 d . . .
H27 H 0.6111 1.3433 0.5421 0.023 Uiso 1 1 calc R A .
C28 C 0.7601(2) 1.38093(19) 0.53749(12) 0.0192(4) Uani 1 1 d . A .
C29 C 0.8814(2) 1.3364(2) 0.56608(13) 0.0219(4) Uani 1 1 d . . .
H29' H 0.9288 1.3803 0.5501 0.026 Uiso 1 1 calc R A .
C30 C 0.9352(2) 1.2298(2) 0.61727(12) 0.0205(4) Uani 1 1 d . A .
C31 C 0.6661(2) 1.1365(2) 0.62597(13) 0.0221(4) Uani 1 1 d . . .
H31 H 0.7115 1.0630 0.6645 0.027 Uiso 1 1 calc R A .
C32 C 0.6476(3) 1.1071(2) 0.55483(15) 0.0292(5) Uani 1 1 d . A .
H32A H 0.6071 1.1781 0.5155 0.044 Uiso 1 1 calc R . .
H32B H 0.5957 1.0641 0.5646 0.044 Uiso 1 1 calc R . .
H32C H 0.7281 1.0604 0.5390 0.044 Uiso 1 1 calc R . .
C33 C 0.5407(2) 1.1996(2) 0.65483(13) 0.0270(5) Uani 1 1 d . A .
H33A H 0.5526 1.2251 0.6971 0.041 Uiso 1 1 calc R . .
H33B H 0.4987 1.1480 0.6707 0.041 Uiso 1 1 calc R . .
H33C H 0.4900 1.2664 0.6153 0.041 Uiso 1 1 calc R . .
C34 C 0.7020(2) 1.4989(2) 0.48371(13) 0.0226(4) Uani 1 1 d . . .
H34 H 0.6207 1.5086 0.4644 0.027 Uiso 1 1 calc R A .
C35 C 0.7812(3) 1.5141(3) 0.41726(16) 0.0361(6) Uani 1 1 d . A .
H35A H 0.8607 1.5072 0.4347 0.054 Uiso 1 1 calc R . .
H35B H 0.7380 1.5901 0.3829 0.054 Uiso 1 1 calc R . .
H35C H 0.7955 1.4549 0.3917 0.054 Uiso 1 1 calc R . .
C36 C 0.6771(3) 1.5911(2) 0.52404(16) 0.0370(6) Uani 1 1 d . A .
H36A H 0.6192 1.5852 0.5630 0.056 Uiso 1 1 calc R . .
H36B H 0.6411 1.6671 0.4886 0.056 Uiso 1 1 calc R . .
H36C H 0.7549 1.5803 0.5464 0.056 Uiso 1 1 calc R . .
C37 C 1.0686(2) 1.1915(2) 0.64371(15) 0.0283(5) Uani 1 1 d . . .
H37 H 1.0953 1.1131 0.6788 0.034 Uiso 1 1 calc R A .
C38 C 1.0782(3) 1.2713(3) 0.6866(2) 0.0435(7) Uani 1 1 d . A .
H38A H 1.0444 1.3505 0.6552 0.065 Uiso 1 1 calc R . .
H38B H 1.1652 1.2479 0.7007 0.065 Uiso 1 1 calc R . .
H38C H 1.0312 1.2667 0.7314 0.065 Uiso 1 1 calc R . .
C39 C 1.1554(3) 1.1825(4) 0.5797(2) 0.0525(9) Uani 1 1 d . A .
H39A H 1.1495 1.1291 0.5544 0.079 Uiso 1 1 calc R . .
H39B H 1.2407 1.1544 0.5991 0.079 Uiso 1 1 calc R . .
H39C H 1.1318 1.2584 0.5445 0.079 Uiso 1 1 calc R . .
C40 C 1.0512(2) 0.92760(18) 0.67199(12) 0.0176(4) Uani 1 1 d . . .
C41 C 1.0246(2) 0.9176(2) 0.60273(12) 0.0229(4) Uani 1 1 d . A .
H41 H 0.9471 0.9685 0.5772 0.028 Uiso 1 1 calc R . .
C42 C 1.1083(3) 0.8356(2) 0.57098(13) 0.0268(5) Uani 1 1 d . . .
H42 H 1.0881 0.8308 0.5241 0.032 Uiso 1 1 calc R A .
C43 C 1.2221(2) 0.7600(2) 0.60750(13) 0.0267(5) Uani 1 1 d . A .
H43 H 1.2790 0.7021 0.5865 0.032 Uiso 1 1 calc R . .
C44 C 1.2517(2) 0.7699(2) 0.67474(13) 0.0237(4) Uani 1 1 d . . .
H44 H 1.3300 0.7193 0.6993 0.028 Uiso 1 1 calc R A .
C45 C 1.1682(2) 0.85305(19) 0.70724(12) 0.0179(4) Uani 1 1 d . A .
C46 C 1.2091(2) 0.8668(2) 0.77647(12) 0.0199(4) Uani 1 1 d . . .
H46A H 1.3006 0.8327 0.7802 0.024 Uiso 1 1 calc R A .
H46B H 1.1804 0.9498 0.7718 0.024 Uiso 1 1 calc R . .
C47 C 1.1943(2) 0.8564(2) 0.90522(13) 0.0274(5) Uani 1 1 d . . .
H47A H 1.1781 0.8150 0.9537 0.041 Uiso 1 1 calc R A .
H47B H 1.1426 0.9386 0.8965 0.041 Uiso 1 1 calc R . .
H47C H 1.2817 0.8433 0.9043 0.041 Uiso 1 1 calc R . .
C48 C 1.2326(2) 0.6887(2) 0.86445(14) 0.0256(5) Uani 1 1 d . . .
H48A H 1.3216 0.6682 0.8688 0.038 Uiso 1 1 calc R A .
H48B H 1.2155 0.6607 0.8249 0.038 Uiso 1 1 calc R . .
H48C H 1.2060 0.6536 0.9116 0.038 Uiso 1 1 calc R . .
O O 0.96742(16) 0.69117(14) 0.81125(9) 0.0235(3) Uani 1 1 d . A .
C49 C 0.9840(3) 0.5761(2) 0.85495(14) 0.0297(5) Uani 1 1 d . . .
H49A H 0.9042 0.5750 0.8729 0.036 Uiso 1 1 calc R A .
H49B H 1.0429 0.5487 0.8981 0.036 Uiso 1 1 calc R . .
C50 C 1.0350(3) 0.5036(3) 0.80137(18) 0.0403(7) Uani 1 1 d . A .
H50A H 1.0182 0.4339 0.8162 0.048 Uiso 1 1 calc R . .
H50B H 1.1252 0.4808 0.7975 0.048 Uiso 1 1 calc R . .
C51 C 0.9649(3) 0.5837(2) 0.72950(16) 0.0343(6) Uani 1 1 d . . .
H51A H 0.8803 0.5871 0.7275 0.041 Uiso 1 1 calc R A .
H51B H 1.0087 0.5598 0.6861 0.041 Uiso 1 1 calc R . .
C52 C 0.9617(3) 0.6979(2) 0.73218(14) 0.0297(5) Uani 1 1 d . A .
H52A H 1.0332 0.7098 0.7076 0.036 Uiso 1 1 calc R . .
H52B H 0.8845 0.7620 0.7072 0.036 Uiso 1 1 calc R . .

loop_
_atom_site_aniso_label
_atom_site_aniso_U_11
_atom_site_aniso_U_22
_atom_site_aniso_U_33
_atom_site_aniso_U_23
_atom_site_aniso_U_13
_atom_site_aniso_U_12
La 0.01525(6) 0.01882(6) 0.01352(6) -0.00265(4) -0.00002(4) -0.00870(5)
I 0.0226(2) 0.0327(3) 0.01378(18) 0.00200(13) -0.00214(12) -0.01489(15)
I' 0.0541(17) 0.068(2) 0.0235(10) 0.0057(10) -0.0023(12) 0.0011(11)
P1 0.0153(3) 0.0189(3) 0.0308(3) -0.0102(2) 0.0010(2) -0.0079(2)
N1 0.0215(9) 0.0233(9) 0.0157(8) -0.0060(7) -0.0001(7) -0.0107(8)
C1 0.0147(9) 0.0186(10) 0.0248(10) -0.0079(8) 0.0003(8) -0.0077(8)
C2 0.0201(10) 0.0193(10) 0.0225(10) -0.0077(8) 0.0048(8) -0.0094(8)
C3 0.0278(12) 0.0225(11) 0.0221(10) -0.0098(9) 0.0053(9) -0.0133(9)
C4 0.0242(11) 0.0179(10) 0.0287(11) -0.0093(9) 0.0059(9) -0.0101(9)
C5 0.0265(12) 0.0184(10) 0.0256(11) -0.0050(8) 0.0016(9) -0.0104(9)
C6 0.0188(10) 0.0202(10) 0.0239(11) -0.0059(8) -0.0023(8) -0.0069(8)
C7 0.0260(11) 0.0207(10) 0.0236(11) -0.0069(8) 0.0039(9) -0.0136(9)
C8 0.0447(16) 0.0277(13) 0.0265(12) -0.0090(10) 0.0092(11) -0.0152(12)
C9 0.0288(14) 0.0344(14) 0.0367(14) 0.0017(11) 0.0030(11) -0.0122(12)
C10 0.0374(14) 0.0215(11) 0.0312(12) -0.0117(10) 0.0098(10) -0.0168(10)
C11 0.0462(18) 0.0273(14) 0.059(2) -0.0161(13) -0.0013(14) -0.0203(13)
C12 0.0428(16) 0.0244(13) 0.0428(16) -0.0154(11) 0.0117(13) -0.0114(12)
C13 0.0310(13) 0.0249(11) 0.0214(11) -0.0043(9) -0.0033(9) -0.0131(10)
C14 0.0315(14) 0.0489(17) 0.0260(12) -0.0145(11) 0.0053(10) -0.0207(13)
C15 0.0290(13) 0.0439(16) 0.0281(13) -0.0081(11) -0.0021(10) -0.0144(12)
C16 0.0179(10) 0.0192(10) 0.0194(10) -0.0060(8) 0.0017(7) -0.0077(8)
C17 0.0204(11) 0.0219(11) 0.0289(11) -0.0072(9) 0.0017(9) -0.0112(9)
C18 0.0169(11) 0.0280(12) 0.0313(12) -0.0052(10) 0.0019(9) -0.0090(9)
C19 0.0211(11) 0.0239(11) 0.0284(12) -0.0083(9) 0.0021(9) -0.0039(9)
C20 0.0243(11) 0.0207(11) 0.0230(11) -0.0069(8) 0.0004(8) -0.0073(9)
C21 0.0206(10) 0.0201(10) 0.0151(9) -0.0043(8) 0.0007(7) -0.0094(8)
C22 0.0201(10) 0.0194(10) 0.0172(9) -0.0050(8) 0.0000(8) -0.0085(8)
C23 0.0285(12) 0.0332(13) 0.0169(10) -0.0065(9) 0.0027(9) -0.0118(10)
C24 0.0276(12) 0.0362(13) 0.0277(12) -0.0157(10) -0.0006(9) -0.0164(11)
P2 0.0219(3) 0.0195(3) 0.0144(2) -0.0012(2) 0.0030(2) -0.0054(2)
N2 0.0182(9) 0.0244(9) 0.0152(8) -0.0038(7) -0.0004(6) -0.0104(7)
C25 0.0217(10) 0.0165(9) 0.0146(9) -0.0043(7) 0.0032(7) -0.0073(8)
C26 0.0217(10) 0.0193(10) 0.0152(9) -0.0050(8) 0.0017(7) -0.0085(8)
C27 0.0187(10) 0.0203(10) 0.0181(9) -0.0056(8) -0.0017(8) -0.0061(8)
C28 0.0227(11) 0.0163(10) 0.0168(9) -0.0046(8) 0.0003(8) -0.0062(8)
C29 0.0230(11) 0.0198(10) 0.0229(10) -0.0039(8) 0.0015(8) -0.0101(9)
C30 0.0196(10) 0.0217(10) 0.0193(10) -0.0043(8) 0.0006(8) -0.0084(9)
C31 0.0219(11) 0.0224(11) 0.0218(10) -0.0014(8) -0.0006(8) -0.0115(9)
C32 0.0357(14) 0.0323(13) 0.0283(12) -0.0108(10) 0.0027(10) -0.0209(11)
C33 0.0249(12) 0.0355(13) 0.0205(11) -0.0037(9) 0.0016(9) -0.0146(10)
C34 0.0269(12) 0.0190(10) 0.0196(10) -0.0020(8) -0.0032(8) -0.0085(9)
C35 0.0411(16) 0.0303(14) 0.0287(13) 0.0023(10) 0.0040(11) -0.0134(12)
C36 0.0514(18) 0.0208(12) 0.0304(13) -0.0064(10) -0.0100(12) -0.0052(12)
C37 0.0205(11) 0.0248(12) 0.0339(13) 0.0032(10) -0.0054(9) -0.0096(10)
C38 0.0375(16) 0.0446(17) 0.0507(18) -0.0050(14) -0.0164(14) -0.0213(14)
C39 0.0212(14) 0.066(2) 0.053(2) -0.0078(17) 0.0063(13) -0.0075(15)
C40 0.0211(10) 0.0169(9) 0.0153(9) -0.0024(7) 0.0024(7) -0.0095(8)
C41 0.0289(12) 0.0222(11) 0.0155(9) -0.0018(8) -0.0026(8) -0.0099(9)
C42 0.0401(14) 0.0269(12) 0.0142(10) -0.0059(9) 0.0015(9) -0.0143(11)
C43 0.0329(13) 0.0239(11) 0.0215(11) -0.0098(9) 0.0059(9) -0.0082(10)
C44 0.0226(11) 0.0230(11) 0.0222(11) -0.0049(9) 0.0027(8) -0.0071(9)
C45 0.0196(10) 0.0204(10) 0.0150(9) -0.0037(8) 0.0021(7) -0.0104(8)
C46 0.0190(10) 0.0264(11) 0.0177(9) -0.0045(8) 0.0010(8) -0.0135(9)
C47 0.0286(12) 0.0430(15) 0.0188(10) -0.0093(10) -0.0006(9) -0.0219(11)
C48 0.0223(11) 0.0263(12) 0.0232(11) -0.0007(9) -0.0015(8) -0.0084(9)
O 0.0280(9) 0.0209(8) 0.0231(8) -0.0062(6) 0.0003(6) -0.0112(7)
C49 0.0395(15) 0.0210(11) 0.0260(12) -0.0026(9) 0.0011(10) -0.0120(11)
C50 0.0443(17) 0.0246(13) 0.0466(17) -0.0103(12) 0.0071(13) -0.0091(12)
C51 0.0488(17) 0.0324(14) 0.0304(13) -0.0145(11) 0.0071(12) -0.0221(13)
C52 0.0407(15) 0.0281(12) 0.0238(11) -0.0080(10) 0.0042(10) -0.0171(11)

loop_
_atom_type_symbol
_atom_type_description
_atom_type_scat_dispersion_real
_atom_type_scat_dispersion_imag
_atom_type_scat_source
C C 0.0033 0.0016 'International Tables Vol C Tables 4.2.6.8 and 6.1.1.4'
H H 0.0000 0.0000 'International Tables Vol C Tables 4.2.6.8 and 6.1.1.4'
N N 0.0061 0.0033 'International Tables Vol C Tables 4.2.6.8 and 6.1.1.4'
P P 0.1023 0.0942 'International Tables Vol C Tables 4.2.6.8 and 6.1.1.4'
I I -0.4742 1.8119 'International Tables Vol C Tables 4.2.6.8 and 6.1.1.4'
La La -0.2871 2.4523 'International Tables Vol C Tables 4.2.6.8 and 6.1.1.4'
O O 0.0106 0.0060 'International Tables Vol C Tables 4.2.6.8 and 6.1.1.4'

loop_
_geom_angle_atom_site_label_1
_geom_angle_atom_site_label_2
_geom_angle_atom_site_label_3
_geom_angle
_geom_angle_site_symmetry_1
_geom_angle_site_symmetry_3
_geom_angle_publ_flag
I La P1 103.996(17) . . ?
I La N1 83.37(4) . . ?
I La P2 148.140(17) . . ?
I La N2 80.12(4) . . ?
I La O 94.44(4) . . ?
I' La P1 100.6(2) . . ?
I' La N1 84.41(12) . . ?
I' La P2 152.2(3) . . ?
I' La N2 82.73(18) . . ?
I' La O 91.59(19) . . ?
P1 La N1 73.33(4) . . ?
P1 La P2 105.196(18) . . ?
P1 La N2 162.82(4) . . ?
P1 La O 78.79(4) . . ?
N1 La P2 92.98(4) . . ?
N1 La N2 123.85(6) . . ?
N1 La O 150.54(6) . . ?
P2 La N2 75.77(4) . . ?
P2 La O 103.47(4) . . ?
N2 La O 84.29(6) . . ?
La P1 C1 131.32(7) . . ?
La P1 C16 121.05(8) . . ?
C1 P1 C16 107.58(10) . . ?
La N1 C22 105.61(12) . . ?
La N1 C23 124.57(15) . . ?
La N1 C24 96.08(14) . . ?
C22 N1 C23 111.09(19) . . ?
C22 N1 C24 108.65(18) . . ?
C23 N1 C24 109.24(19) . . ?
P1 C1 C2 121.19(17) . . ?
P1 C1 C6 119.55(17) . . ?
C2 C1 C6 118.7(2) . . ?
C1 C2 C3 119.2(2) . . ?
C1 C2 C7 122.1(2) . . ?
C3 C2 C7 118.5(2) . . ?
C2 C3 H3 118.8 . . ?
C2 C3 C4 122.4(2) . . ?
H3 C3 C4 118.8 . . ?
C3 C4 C5 117.7(2) . . ?
C3 C4 C10 121.4(2) . . ?
C5 C4 C10 120.9(2) . . ?
C4 C5 H5 118.8 . . ?
C4 C5 C6 122.4(2) . . ?
H5 C5 C6 118.8 . . ?
C1 C6 C5 119.2(2) . . ?
C1 C6 C13 122.7(2) . . ?
C5 C6 C13 118.1(2) . . ?
C2 C7 H7 107.8 . . ?
C2 C7 C8 113.7(2) . . ?
C2 C7 C9 109.8(2) . . ?
H7 C7 C8 107.8 . . ?
H7 C7 C9 107.8 . . ?
C8 C7 C9 109.7(2) . . ?
C7 C8 H8A 109.5 . . ?
C7 C8 H8B 109.5 . . ?
C7 C8 H8C 109.5 . . ?
H8A C8 H8B 109.5 . . ?
H8A C8 H8C 109.5 . . ?
H8B C8 H8C 109.5 . . ?
C7 C9 H9A 109.5 . . ?
C7 C9 H9B 109.5 . . ?
C7 C9 H9C 109.5 . . ?
H9A C9 H9B 109.5 . . ?
H9A C9 H9C 109.5 . . ?
H9B C9 H9C 109.5 . . ?
C4 C10 H10 107.5 . . ?
C4 C10 C11 112.6(2) . . ?
C4 C10 C12 110.7(2) . . ?
H10 C10 C11 107.5 . . ?
H10 C10 C12 107.5 . . ?
C11 C10 C12 110.9(2) . . ?
C10 C11 H11A 109.5 . . ?
C10 C11 H11B 109.5 . . ?
C10 C11 H11C 109.5 . . ?
H11A C11 H11B 109.5 . . ?
H11A C11 H11C 109.5 . . ?
H11B C11 H11C 109.5 . . ?
C10 C12 H12A 109.5 . . ?
C10 C12 H12B 109.5 . . ?
C10 C12 H12C 109.5 . . ?
H12A C12 H12B 109.5 . . ?
H12A C12 H12C 109.5 . . ?
H12B C12 H12C 109.5 . . ?
C6 C13 H13 107.9 . . ?
C6 C13 C14 112.3(2) . . ?
C6 C13 C15 111.9(2) . . ?
H13 C13 C14 107.9 . . ?
H13 C13 C15 107.9 . . ?
C14 C13 C15 108.7(2) . . ?
C13 C14 H14A 109.5 . . ?
C13 C14 H14B 109.5 . . ?
C13 C14 H14C 109.5 . . ?
H14A C14 H14B 109.5 . . ?
H14A C14 H14C 109.5 . . ?
H14B C14 H14C 109.5 . . ?
C13 C15 H15A 109.5 . . ?
C13 C15 H15B 109.5 . . ?
C13 C15 H15C 109.5 . . ?
H15A C15 H15B 109.5 . . ?
H15A C15 H15C 109.5 . . ?
H15B C15 H15C 109.5 . . ?
P1 C16 C17 121.92(17) . . ?
P1 C16 C21 120.95(17) . . ?
C17 C16 C21 117.1(2) . . ?
C16 C17 H17 119.0 . . ?
C16 C17 C18 122.0(2) . . ?
H17 C17 C18 119.0 . . ?
C17 C18 H18 119.7 . . ?
C17 C18 C19 120.6(2) . . ?
H18 C18 C19 119.7 . . ?
C18 C19 H20 120.6 . . ?
C18 C19 C20 118.8(2) . . ?
H20 C19 C20 120.6 . . ?
C19 C20 H29 119.2 . . ?
C19 C20 C21 121.5(2) . . ?
H29 C20 C21 119.2 . . ?
C16 C21 C20 120.0(2) . . ?
C16 C21 C22 122.7(2) . . ?
C20 C21 C22 117.3(2) . . ?
N1 C22 C21 116.81(18) . . ?
N1 C22 H22A 108.1 . . ?
N1 C22 H22B 108.1 . . ?
C21 C22 H22A 108.1 . . ?
C21 C22 H22B 108.1 . . ?
H22A C22 H22B 107.3 . . ?
N1 C23 H23A 109.5 . . ?
N1 C23 H23B 109.5 . . ?
N1 C23 H23C 109.5 . . ?
H23A C23 H23B 109.5 . . ?
H23A C23 H23C 109.5 . . ?
H23B C23 H23C 109.5 . . ?
N1 C24 H24A 109.5 . . ?
N1 C24 H24B 109.5 . . ?
N1 C24 H24C 109.5 . . ?
H24A C24 H24B 109.5 . . ?
H24A C24 H24C 109.5 . . ?
H24B C24 H24C 109.5 . . ?
La P2 C25 149.98(7) . . ?
La P2 C40 99.48(7) . . ?
C25 P2 C40 104.76(10) . . ?
La N2 C46 116.40(13) . . ?
La N2 C47 106.28(14) . . ?
La N2 C48 109.10(14) . . ?
C46 N2 C47 106.77(18) . . ?
C46 N2 C48 108.94(18) . . ?
C47 N2 C48 109.13(19) . . ?
P2 C25 C26 123.34(17) . . ?
P2 C25 C30 118.30(17) . . ?
C26 C25 C30 118.2(2) . . ?
C25 C26 C27 119.4(2) . . ?
C25 C26 C31 123.7(2) . . ?
C27 C26 C31 116.9(2) . . ?
C26 C27 H27 118.7 . . ?
C26 C27 C28 122.6(2) . . ?
H27 C27 C28 118.7 . . ?
C27 C28 C29 117.6(2) . . ?
C27 C28 C34 121.2(2) . . ?
C29 C28 C34 121.2(2) . . ?
H29 C29 C28 119.0 . . ?
H29 C29 C30 119.0 . . ?
C28 C29 C30 122.1(2) . . ?
C25 C30 C29 120.0(2) . . ?
C25 C30 C37 123.4(2) . . ?
C29 C30 C37 116.6(2) . . ?
C26 C31 H31 108.2 . . ?
C26 C31 C32 109.79(19) . . ?
C26 C31 C33 112.6(2) . . ?
H31 C31 C32 108.2 . . ?
H31 C31 C33 108.2 . . ?
C32 C31 C33 109.8(2) . . ?
C31 C32 H32A 109.5 . . ?
C31 C32 H32B 109.5 . . ?
C31 C32 H32C 109.5 . . ?
H32A C32 H32B 109.5 . . ?
H32A C32 H32C 109.5 . . ?
H32B C32 H32C 109.5 . . ?
C31 C33 H33A 109.5 . . ?
C31 C33 H33B 109.5 . . ?
C31 C33 H33C 109.5 . . ?
H33A C33 H33B 109.5 . . ?
H33A C33 H33C 109.5 . . ?
H33B C33 H33C 109.5 . . ?
C28 C34 H34 107.9 . . ?
C28 C34 C35 112.5(2) . . ?
C28 C34 C36 110.05(19) . . ?
H34 C34 C35 107.9 . . ?
H34 C34 C36 107.9 . . ?
C35 C34 C36 110.5(2) . . ?
C34 C35 H35A 109.5 . . ?
C34 C35 H35B 109.5 . . ?
C34 C35 H35C 109.5 . . ?
H35A C35 H35B 109.5 . . ?
H35A C35 H35C 109.5 . . ?
H35B C35 H35C 109.5 . . ?
C34 C36 H36A 109.5 . . ?
C34 C36 H36B 109.5 . . ?
C34 C36 H36C 109.5 . . ?
H36A C36 H36B 109.5 . . ?
H36A C36 H36C 109.5 . . ?
H36B C36 H36C 109.5 . . ?
C30 C37 H37 107.6 . . ?
C30 C37 C38 110.8(2) . . ?
C30 C37 C39 111.9(2) . . ?
H37 C37 C38 107.6 . . ?
H37 C37 C39 107.6 . . ?
C38 C37 C39 111.2(3) . . ?
C37 C38 H38A 109.5 . . ?
C37 C38 H38B 109.5 . . ?
C37 C38 H38C 109.5 . . ?
H38A C38 H38B 109.5 . . ?
H38A C38 H38C 109.5 . . ?
H38B C38 H38C 109.5 . . ?
C37 C39 H39A 109.5 . . ?
C37 C39 H39B 109.5 . . ?
C37 C39 H39C 109.5 . . ?
H39A C39 H39B 109.5 . . ?
H39A C39 H39C 109.5 . . ?
H39B C39 H39C 109.5 . . ?
P2 C40 C41 121.35(18) . . ?
P2 C40 C45 120.92(16) . . ?
C41 C40 C45 117.7(2) . . ?
C40 C41 H41 119.2 . . ?
C40 C41 C42 121.7(2) . . ?
H41 C41 C42 119.2 . . ?
C41 C42 H42 119.9 . . ?
C41 C42 C43 120.1(2) . . ?
H42 C42 C43 119.9 . . ?
C42 C43 H43 120.3 . . ?
C42 C43 C44 119.3(2) . . ?
H43 C43 C44 120.3 . . ?
C43 C44 H44 119.4 . . ?
C43 C44 C45 121.1(2) . . ?
H44 C44 C45 119.4 . . ?
C40 C45 C44 120.0(2) . . ?
C40 C45 C46 121.0(2) . . ?
C44 C45 C46 118.9(2) . . ?
N2 C46 C45 115.62(18) . . ?
N2 C46 H46A 108.4 . . ?
N2 C46 H46B 108.4 . . ?
C45 C46 H46A 108.4 . . ?
C45 C46 H46B 108.4 . . ?
H46A C46 H46B 107.4 . . ?
N2 C47 H47A 109.5 . . ?
N2 C47 H47B 109.5 . . ?
N2 C47 H47C 109.5 . . ?
H47A C47 H47B 109.5 . . ?
H47A C47 H47C 109.5 . . ?
H47B C47 H47C 109.5 . . ?
N2 C48 H48A 109.5 . . ?
N2 C48 H48B 109.5 . . ?
N2 C48 H48C 109.5 . . ?
H48A C48 H48B 109.5 . . ?
H48A C48 H48C 109.5 . . ?
H48B C48 H48C 109.5 . . ?
La O C49 130.50(14) . . ?
La O C52 119.10(14) . . ?
C49 O C52 109.23(18) . . ?
O C49 H49A 111.0 . . ?
O C49 H49B 111.0 . . ?
O C49 C50 103.9(2) . . ?
H49A C49 H49B 109.0 . . ?
H49A C49 C50 111.0 . . ?
H49B C49 C50 111.0 . . ?
C49 C50 H50A 111.3 . . ?
C49 C50 H50B 111.3 . . ?
C49 C50 C51 102.3(2) . . ?
H50A C50 H50B 109.2 . . ?
H50A C50 C51 111.3 . . ?
H50B C50 C51 111.3 . . ?
C50 C51 H51A 111.2 . . ?
C50 C51 H51B 111.2 . . ?
C50 C51 C52 102.7(2) . . ?
H51A C51 H51B 109.1 . . ?
H51A C51 C52 111.2 . . ?
H51B C51 C52 111.2 . . ?
O C52 C51 105.2(2) . . ?
O C52 H52A 110.7 . . ?
O C52 H52B 110.7 . . ?
C51 C52 H52A 110.7 . . ?
C51 C52 H52B 110.7 . . ?
H52A C52 H52B 108.8 . . ?

loop_
_geom_bond_atom_site_label_1
_geom_bond_atom_site_label_2
_geom_bond_distance
_geom_bond_site_symmetry_2
_geom_bond_publ_flag
La I 3.2222(8) . ?
La I' 3.100(7) . ?
La P1 2.8535(6) . ?
La N1 2.621(2) . ?
La P2 2.8859(6) . ?
La N2 2.7919(19) . ?
La O 2.4817(17) . ?
P1 C1 1.845(2) . ?
P1 C16 1.794(2) . ?
N1 C22 1.492(3) . ?
N1 C23 1.478(3) . ?
N1 C24 1.476(3) . ?
C1 C2 1.418(3) . ?
C1 C6 1.417(3) . ?
C2 C3 1.392(3) . ?
C2 C7 1.527(3) . ?
C3 H3 0.950 . ?
C3 C4 1.391(3) . ?
C4 C5 1.385(3) . ?
C4 C10 1.521(3) . ?
C5 H5 0.950 . ?
C5 C6 1.396(3) . ?
C6 C13 1.536(3) . ?
C7 H7 1.000 . ?
C7 C8 1.528(3) . ?
C7 C9 1.529(4) . ?
C8 H8A 0.980 . ?
C8 H8B 0.980 . ?
C8 H8C 0.980 . ?
C9 H9A 0.980 . ?
C9 H9B 0.980 . ?
C9 H9C 0.980 . ?
C10 H10 1.000 . ?
C10 C11 1.521(4) . ?
C10 C12 1.524(4) . ?
C11 H11A 0.980 . ?
C11 H11B 0.980 . ?
C11 H11C 0.980 . ?
C12 H12A 0.980 . ?
C12 H12B 0.980 . ?
C12 H12C 0.980 . ?
C13 H13 1.000 . ?
C13 C14 1.544(4) . ?
C13 C15 1.521(4) . ?
C14 H14A 0.980 . ?
C14 H14B 0.980 . ?
C14 H14C 0.980 . ?
C15 H15A 0.980 . ?
C15 H15B 0.980 . ?
C15 H15C 0.980 . ?
C16 C17 1.412(3) . ?
C16 C21 1.414(3) . ?
C17 H17 0.950 . ?
C17 C18 1.378(3) . ?
C18 H18 0.950 . ?
C18 C19 1.383(4) . ?
C19 H20 0.950 . ?
C19 C20 1.392(4) . ?
C20 H29 0.950 . ?
C20 C21 1.395(3) . ?
C21 C22 1.505(3) . ?
C22 H22A 0.990 . ?
C22 H22B 0.990 . ?
C23 H23A 0.980 . ?
C23 H23B 0.980 . ?
C23 H23C 0.980 . ?
C24 H24A 0.980 . ?
C24 H24B 0.980 . ?
C24 H24C 0.980 . ?
P2 C25 1.840(2) . ?
P2 C40 1.823(2) . ?
N2 C46 1.485(3) . ?
N2 C47 1.477(3) . ?
N2 C48 1.473(3) . ?
C25 C26 1.415(3) . ?
C25 C30 1.419(3) . ?
C26 C27 1.400(3) . ?
C26 C31 1.522(3) . ?
C27 H27 0.950 . ?
C27 C28 1.384(3) . ?
C28 C29 1.393(3) . ?
C28 C34 1.513(3) . ?
C29 H29 0.950 . ?
C29 C30 1.391(3) . ?
C30 C37 1.522(3) . ?
C31 H31 1.000 . ?
C31 C32 1.538(3) . ?
C31 C33 1.525(3) . ?
C32 H32A 0.980 . ?
C32 H32B 0.980 . ?
C32 H32C 0.980 . ?
C33 H33A 0.980 . ?
C33 H33B 0.980 . ?
C33 H33C 0.980 . ?
C34 H34 1.000 . ?
C34 C35 1.532(4) . ?
C34 C36 1.527(4) . ?
C35 H35A 0.980 . ?
C35 H35B 0.980 . ?
C35 H35C 0.980 . ?
C36 H36A 0.980 . ?
C36 H36B 0.980 . ?
C36 H36C 0.980 . ?
C37 H37 1.000 . ?
C37 C38 1.535(4) . ?
C37 C39 1.527(4) . ?
C38 H38A 0.980 . ?
C38 H38B 0.980 . ?
C38 H38C 0.980 . ?
C39 H39A 0.980 . ?
C39 H39B 0.980 . ?
C39 H39C 0.980 . ?
C40 C41 1.408(3) . ?
C40 C45 1.408(3) . ?
C41 H41 0.950 . ?
C41 C42 1.381(3) . ?
C42 H42 0.950 . ?
C42 C43 1.391(4) . ?
C43 H43 0.950 . ?
C43 C44 1.383(3) . ?
C44 H44 0.950 . ?
C44 C45 1.398(3) . ?
C45 C46 1.495(3) . ?
C46 H46A 0.990 . ?
C46 H46B 0.990 . ?
C47 H47A 0.980 . ?
C47 H47B 0.980 . ?
C47 H47C 0.980 . ?
C48 H48A 0.980 . ?
C48 H48B 0.980 . ?
C48 H48C 0.980 . ?
O C49 1.464(3) . ?
O C52 1.464(3) . ?
C49 H49A 0.990 . ?
C49 H49B 0.990 . ?
C49 C50 1.503(4) . ?
C50 H50A 0.990 . ?
C50 H50B 0.990 . ?
C50 C51 1.510(4) . ?
C51 H51A 0.990 . ?
C51 H51B 0.990 . ?
C51 C52 1.516(4) . ?
C52 H52A 0.990 . ?
C52 H52B 0.990 . ?
